data_1564631
loop_
_publ_author_name
'Boussadia, Ahlem'
'Beghidja, Adel'
'Gali, Lynda'
'Beghidja, Chahrazed'
'Elhabiri, Mourad'
'Rabu, Pierre'
'Rogez, Guillaume'

_publ_section_title
;
 Coordination properties of two new Schiff-base phenoxy-carboxylates and
 comparative study of their antioxidant activities
;
_journal_name_full 'Inorganica Chimica Acta'
_journal_page_first 119656
_journal_paper_doi 10.1016/j.ica.2020.119656
_journal_volume 508
_journal_year 2020
_chemical_formula_moiety 'C19 H14 N2 Ni O4'
_chemical_formula_sum 'C19 H14 N2 Ni O4'
_chemical_formula_weight 393.03
_space_group_crystal_system monoclinic
_space_group_IT_number 14
_space_group_name_Hall '-P 2yn'
_space_group_name_H-M_alt 'P 1 21/n 1'
_atom_sites_solution_hydrogens geom
_atom_sites_solution_primary direct
_cell_angle_alpha 90
_cell_angle_beta 91.218(3)
_cell_angle_gamma 90
_cell_formula_units_Z 4
_cell_length_a 4.8085(3)
_cell_length_b 10.1516(6)
_cell_length_c 33.3476(19)
_cell_measurement_reflns_used 1651
_cell_measurement_temperature 296.15
_cell_measurement_theta_max 21.86
_cell_measurement_theta_min 3.16
_cell_volume 1627.46(17)
_computing_cell_refinement 'SAINT v8.37A (Bruker, 2015)'
_computing_data_reduction 'SAINT v8.37A (Bruker, 2015)'
_computing_molecular_graphics 'Olex2 (Dolomanov et al., 2009)'
_computing_publication_material 'Olex2 (Dolomanov et al., 2009)'
_computing_structure_refinement 'ShelXL (Sheldrick, 2015)'
_computing_structure_solution 'SHELXS-97 (Sheldrick, 1990)'
_diffrn_ambient_temperature 296.15
_diffrn_measured_fraction_theta_full 0.986
_diffrn_measured_fraction_theta_max 0.989
_diffrn_measurement_device_type 'Bruker APEX-II CCD'
_diffrn_measurement_method '\f and \w scans'
_diffrn_radiation_type MoK\a
_diffrn_radiation_wavelength 0.71073
_diffrn_reflns_av_R_equivalents 0.0817
_diffrn_reflns_av_unetI/netI 0.0965
_diffrn_reflns_Laue_measured_fraction_full 0.986
_diffrn_reflns_Laue_measured_fraction_max 0.989
_diffrn_reflns_limit_h_max 6
_diffrn_reflns_limit_h_min -6
_diffrn_reflns_limit_k_max 13
_diffrn_reflns_limit_k_min -12
_diffrn_reflns_limit_l_max 44
_diffrn_reflns_limit_l_min -39
_diffrn_reflns_number 14475
_diffrn_reflns_point_group_measured_fraction_full 0.986
_diffrn_reflns_point_group_measured_fraction_max 0.989
_diffrn_reflns_theta_full 25.242
_diffrn_reflns_theta_max 28.145
_diffrn_reflns_theta_min 3.667
_diffrn_standards_number 0
_exptl_absorpt_coefficient_mu 1.221
_exptl_absorpt_correction_T_max 0.7457
_exptl_absorpt_correction_T_min 0.6763
_exptl_absorpt_correction_type multi-scan
_exptl_absorpt_process_details
'SADABS-2014/5 (Bruker,2014) was used for absorption correction. wR2(int) was 0.0597 before and 0.0512 after correction. The Ratio of minimum to maximum transmission is 0.9069. The \l/2 correction factor is 0.00150.'
_exptl_crystal_colour red
_exptl_crystal_colour_primary red
_exptl_crystal_density_diffrn 1.604
_exptl_crystal_description block
_exptl_crystal_F_000 808
_exptl_crystal_size_max 0.2
_exptl_crystal_size_mid 0.14
_exptl_crystal_size_min 0.12
_refine_diff_density_max 0.296
_refine_diff_density_min -0.313
_refine_diff_density_rms 0.069
_refine_ls_extinction_coef .
_refine_ls_extinction_method none
_refine_ls_goodness_of_fit_ref 0.987
_refine_ls_hydrogen_treatment constr
_refine_ls_matrix_type full
_refine_ls_number_parameters 249
_refine_ls_number_reflns 3954
_refine_ls_number_restraints 0
_refine_ls_restrained_S_all 0.987
_refine_ls_R_factor_all 0.1174
_refine_ls_R_factor_gt 0.0508
_refine_ls_shift/su_max 0.001
_refine_ls_shift/su_mean 0.000
_refine_ls_structure_factor_coef Fsqd
_refine_ls_weighting_details 'w=1/[\s^2^(Fo^2^)+(0.0422P)^2^] where P=(Fo^2^+2Fc^2^)/3'
_refine_ls_weighting_scheme calc
_refine_ls_wR_factor_gt 0.0911
_refine_ls_wR_factor_ref 0.1096
_reflns_Friedel_coverage 0.000
_reflns_Friedel_fraction_full .
_reflns_Friedel_fraction_max .
_reflns_number_gt 2230
_reflns_number_total 3954
_reflns_threshold_expression 'I > 2\s(I)'
_cod_data_source_file ICA-2020-508-119656.cif
_cod_data_source_block C2
_cod_database_code 1564631
_shelx_space_group_comment
;
The symmetry employed for this shelxl refinement is uniquely defined
by the following loop, which should always be used as a source of
symmetry information in preference to the above space-group names.
They are only intended as comments.
;
_shelx_estimated_absorpt_t_max 0.867
_shelx_estimated_absorpt_t_min 0.792
_olex2_refinement_description
;
1. Fixed Uiso
 At 1.2 times of:
  All C(H) groups, All C(H,H) groups
 At 1.5 times of:
  All O(H) groups
2. Uiso/Uaniso restraints and constraints
Uanis(C15A) = Uanis(C15B)
Uanis(C16A) = Uanis(C16B)
Uanis(C18A) = Uanis(C18B)
Uanis(C19A) = Uanis(C19B)
3. Others
 Sof(H17A)=Sof(C15B)=Sof(H15B)=Sof(C16B)=Sof(H16B)=Sof(C18B)=Sof(H18B)=
 Sof(C19B)=Sof(H19B)=1-FVAR(1)
 Sof(H17)=Sof(C15A)=Sof(H15A)=Sof(C16A)=Sof(H16A)=Sof(C18A)=Sof(H18A)=
 Sof(C19A)=Sof(H19A)=FVAR(1)
4.a Aromatic/amide H refined with riding coordinates:
 C3(H3), C6(H6), C7(H7), C8(H8), C11(H11), C12(H12), C13(H13), C14(H14),
 C17(H17), C17(H17A), C15A(H15A), C16A(H16A), C18A(H18A), C19A(H19A),
 C15B(H15B), C16B(H16B), C18B(H18B), C19B(H19B)
4.b Idealised tetrahedral OH refined as rotating group:
 O2(H2)
;

loop_
_space_group_symop_operation_xyz
'x, y, z'
'-x+1/2, y+1/2, -z+1/2'
'-x, -y, -z'
'x-1/2, -y-1/2, z-1/2'

loop_
_atom_site_label
_atom_site_type_symbol
_atom_site_fract_x
_atom_site_fract_y
_atom_site_fract_z
_atom_site_U_iso_or_equiv
_atom_site_adp_type
_atom_site_occupancy
_atom_site_site_symmetry_order
_atom_site_calc_flag
_atom_site_refinement_flags_posn
_atom_site_refinement_flags_adp
_atom_site_refinement_flags_occupancy
_atom_site_disorder_assembly
_atom_site_disorder_group
Ni1 Ni 0.64632(9) 0.21870(4) 0.83834(2) 0.03695(16) Uani 1 1 d . . . . .
O1 O -0.2572(5) 0.3913(2) 0.98623(7) 0.0488(6) Uani 1 1 d . . . . .
O2 O -0.3943(5) 0.5772(2) 0.95573(7) 0.0480(6) Uani 1 1 d . . . . .
H2 H -0.496022 0.580468 0.975130 0.072 Uiso 1 1 calc GR . . . .
O3 O 0.4188(5) 0.3608(2) 0.82725(6) 0.0413(6) Uani 1 1 d . . . . .
O4 O 0.8792(5) 0.0795(2) 0.84716(7) 0.0515(7) Uani 1 1 d . . . . .
N1 N 0.4973(5) 0.2179(3) 0.88921(7) 0.0318(6) Uani 1 1 d . . . . .
N2 N 0.7725(6) 0.2256(3) 0.78370(8) 0.0397(6) Uani 1 1 d . . . . .
C1 C -0.2442(7) 0.4708(3) 0.95774(9) 0.0363(8) Uani 1 1 d . . . . .
C2 C -0.0598(6) 0.4469(3) 0.92412(9) 0.0315(7) Uani 1 1 d . . . . .
C3 C 0.1291(6) 0.3439(3) 0.92572(9) 0.0306(7) Uani 1 1 d . . . . .
H3 H 0.145766 0.292358 0.948708 0.037 Uiso 1 1 calc R . . . .
C4 C 0.2922(6) 0.3178(3) 0.89314(9) 0.0313(7) Uani 1 1 d . . . . .
C5 C 0.2627(6) 0.3932(3) 0.85796(9) 0.0320(7) Uani 1 1 d . . . . .
C6 C 0.0754(7) 0.4979(3) 0.85681(10) 0.0415(9) Uani 1 1 d . . . . .
H6 H 0.057952 0.549716 0.833894 0.050 Uiso 1 1 calc R . . . .
C7 C -0.0826(7) 0.5244(3) 0.88944(9) 0.0372(8) Uani 1 1 d . . . . .
H7 H -0.206752 0.594651 0.888603 0.045 Uiso 1 1 calc R . . . .
C8 C 0.5682(7) 0.1402(3) 0.91834(10) 0.0396(8) Uani 1 1 d . . . . .
H8 H 0.478311 0.150523 0.942554 0.048 Uiso 1 1 calc R . . . .
C9 C 0.7752(7) 0.0392(3) 0.91608(10) 0.0391(8) Uani 1 1 d . . . . .
C10 C 0.9180(7) 0.0142(3) 0.88089(10) 0.0417(8) Uani 1 1 d . . . . .
C11 C 1.1181(8) -0.0873(4) 0.88133(11) 0.0569(11) Uani 1 1 d . . . . .
H11 H 1.217688 -0.104780 0.858325 0.068 Uiso 1 1 calc R . . . .
C12 C 1.1676(8) -0.1605(4) 0.91520(12) 0.0581(11) Uani 1 1 d . . . . .
H12 H 1.299948 -0.227271 0.914858 0.070 Uiso 1 1 calc R . . . .
C13 C 1.0246(8) -0.1368(4) 0.94972(12) 0.0593(11) Uani 1 1 d . . . . .
H13 H 1.057508 -0.188081 0.972444 0.071 Uiso 1 1 calc R . . . .
C14 C 0.8348(9) -0.0377(4) 0.95033(11) 0.0597(11) Uani 1 1 d . . . . .
H14 H 0.742012 -0.020268 0.973929 0.072 Uiso 1 1 calc R . . . .
C17 C 0.9182(9) 0.2301(4) 0.70380(11) 0.0635(12) Uani 1 1 d . . . . .
H17 H 0.970325 0.230173 0.677108 0.076 Uiso 0.516(3) 1 calc R . P A 1
H17A H 0.974337 0.237971 0.677396 0.076 Uiso 0.484(3) 1 calc R . P A 2
C15A C 0.8574(16) 0.1232(8) 0.7644(2) 0.0497(14) Uani 0.516(3) 1 d . . P A 1
H15A H 0.878635 0.044866 0.778591 0.060 Uiso 0.516(3) 1 calc R . P A 1
C16A C 0.9191(16) 0.1222(9) 0.7239(2) 0.0617(16) Uani 0.516(3) 1 d . . P A 1
H16A H 0.961167 0.043183 0.711272 0.074 Uiso 0.516(3) 1 calc R . P A 1
C18A C 0.8379(17) 0.3485(8) 0.72234(19) 0.0556(15) Uani 0.516(3) 1 d . . P A 1
H18A H 0.826552 0.426833 0.707943 0.067 Uiso 0.516(3) 1 calc R . P A 1
C19A C 0.7774(15) 0.3443(7) 0.76213(19) 0.0466(13) Uani 0.516(3) 1 d . . P A 1
H19A H 0.738201 0.422560 0.775367 0.056 Uiso 0.516(3) 1 calc R . P A 1
C15B C 1.0167(17) 0.1784(8) 0.7741(2) 0.0497(14) Uani 0.484(3) 1 d . . P A 2
H15B H 1.130346 0.142733 0.794212 0.060 Uiso 0.484(3) 1 calc R . P A 2
C16B C 1.1092(19) 0.1795(9) 0.7361(2) 0.0617(16) Uani 0.484(3) 1 d . . P A 2
H16B H 1.286650 0.149590 0.730222 0.074 Uiso 0.484(3) 1 calc R . P A 2
C18B C 0.670(2) 0.2626(8) 0.7145(2) 0.0556(15) Uani 0.484(3) 1 d . . P A 2
H18B H 0.540637 0.288907 0.694939 0.067 Uiso 0.484(3) 1 calc R . P A 2
C19B C 0.5937(17) 0.2592(7) 0.7537(2) 0.0466(13) Uani 0.484(3) 1 d . . P A 2
H19B H 0.411842 0.280941 0.759987 0.056 Uiso 0.484(3) 1 calc R . P A 2

loop_
_atom_site_aniso_label
_atom_site_aniso_U_11
_atom_site_aniso_U_22
_atom_site_aniso_U_33
_atom_site_aniso_U_23
_atom_site_aniso_U_13
_atom_site_aniso_U_12
Ni1 0.0404(3) 0.0378(3) 0.0327(2) -0.00194(19) 0.00417(17) 0.0086(2)
O1 0.0524(16) 0.0517(16) 0.0430(13) 0.0096(12) 0.0165(12) 0.0152(12)
O2 0.0484(16) 0.0447(15) 0.0516(15) 0.0043(11) 0.0197(12) 0.0150(12)
O3 0.0482(15) 0.0430(14) 0.0332(12) 0.0033(10) 0.0109(10) 0.0127(11)
O4 0.0588(17) 0.0539(16) 0.0418(14) -0.0039(12) 0.0026(12) 0.0263(13)
N1 0.0296(14) 0.0314(14) 0.0344(14) -0.0006(12) -0.0010(11) 0.0044(12)
N2 0.0398(16) 0.0411(16) 0.0383(15) -0.0077(14) 0.0045(12) 0.0065(14)
C1 0.0340(19) 0.036(2) 0.0387(19) -0.0041(16) 0.0023(15) 0.0029(15)
C2 0.0268(17) 0.0310(18) 0.0370(17) -0.0026(14) 0.0035(14) 0.0016(14)
C3 0.0290(17) 0.0330(18) 0.0296(16) 0.0034(13) 0.0009(13) -0.0005(14)
C4 0.0331(18) 0.0281(18) 0.0326(17) -0.0007(13) 0.0026(14) 0.0001(14)
C5 0.0348(19) 0.0293(18) 0.0321(17) -0.0001(13) 0.0037(14) 0.0015(14)
C6 0.047(2) 0.038(2) 0.0395(19) 0.0104(15) 0.0061(16) 0.0084(17)
C7 0.0358(19) 0.0318(19) 0.0441(19) 0.0018(15) 0.0060(16) 0.0086(15)
C8 0.040(2) 0.042(2) 0.0377(19) 0.0040(16) 0.0057(15) 0.0028(17)
C9 0.040(2) 0.0288(19) 0.048(2) 0.0034(15) -0.0051(16) 0.0056(15)
C10 0.047(2) 0.034(2) 0.044(2) -0.0076(16) -0.0104(17) 0.0068(17)
C11 0.061(3) 0.053(3) 0.057(2) -0.013(2) -0.005(2) 0.025(2)
C12 0.058(3) 0.040(2) 0.076(3) -0.007(2) -0.018(2) 0.016(2)
C13 0.064(3) 0.045(2) 0.068(3) 0.017(2) -0.007(2) 0.012(2)
C14 0.062(3) 0.057(3) 0.060(3) 0.014(2) 0.005(2) 0.012(2)
C17 0.078(3) 0.072(3) 0.041(2) -0.007(2) 0.018(2) -0.020(2)
C15A 0.048(4) 0.059(4) 0.043(3) -0.006(3) 0.004(3) 0.001(3)
C16A 0.052(4) 0.079(5) 0.054(4) -0.022(3) 0.015(3) 0.000(3)
C18A 0.083(5) 0.048(4) 0.037(3) 0.003(3) 0.010(3) 0.002(3)
C19A 0.057(4) 0.039(3) 0.044(3) 0.000(2) 0.010(3) 0.004(2)
C15B 0.048(4) 0.059(4) 0.043(3) -0.006(3) 0.004(3) 0.001(3)
C16B 0.052(4) 0.079(5) 0.054(4) -0.022(3) 0.015(3) 0.000(3)
C18B 0.083(5) 0.048(4) 0.037(3) 0.003(3) 0.010(3) 0.002(3)
C19B 0.057(4) 0.039(3) 0.044(3) 0.000(2) 0.010(3) 0.004(2)

loop_
_atom_type_symbol
_atom_type_description
_atom_type_scat_dispersion_real
_atom_type_scat_dispersion_imag
_atom_type_scat_source
C C 0.0033 0.0016 'International Tables Vol C Tables 4.2.6.8 and 6.1.1.4'
H H 0.0000 0.0000 'International Tables Vol C Tables 4.2.6.8 and 6.1.1.4'
N N 0.0061 0.0033 'International Tables Vol C Tables 4.2.6.8 and 6.1.1.4'
Ni Ni 0.3393 1.1124 'International Tables Vol C Tables 4.2.6.8 and 6.1.1.4'
O O 0.0106 0.0060 'International Tables Vol C Tables 4.2.6.8 and 6.1.1.4'

loop_
_geom_angle_atom_site_label_1
_geom_angle_atom_site_label_2
_geom_angle_atom_site_label_3
_geom_angle
_geom_angle_site_symmetry_1
_geom_angle_site_symmetry_3
O3 Ni1 N1 87.00(10) . .
O3 Ni1 N2 88.83(11) . .
O4 Ni1 O3 177.39(10) . .
O4 Ni1 N1 95.58(11) . .
O4 Ni1 N2 88.62(11) . .
N1 Ni1 N2 175.22(12) . .
C1 O2 H2 109.5 . .
C5 O3 Ni1 112.53(18) . .
C10 O4 Ni1 127.1(2) . .
C4 N1 Ni1 111.31(19) . .
C8 N1 Ni1 126.1(2) . .
C8 N1 C4 122.6(3) . .
C15A N2 Ni1 123.3(4) . .
C15A N2 C19A 115.2(5) . .
C19A N2 Ni1 121.5(3) . .
C15B N2 Ni1 121.1(4) . .
C15B N2 C19B 118.1(5) . .
C19B N2 Ni1 120.0(4) . .
O1 C1 O2 122.6(3) . .
O1 C1 C2 121.1(3) . .
O2 C1 C2 116.3(3) . .
C3 C2 C1 120.2(3) . .
C3 C2 C7 119.7(3) . .
C7 C2 C1 120.1(3) . .
C2 C3 H3 120.1 . .
C4 C3 C2 119.9(3) . .
C4 C3 H3 120.1 . .
C3 C4 N1 128.1(3) . .
C3 C4 C5 120.3(3) . .
C5 C4 N1 111.7(3) . .
O3 C5 C4 117.5(3) . .
O3 C5 C6 123.0(3) . .
C6 C5 C4 119.5(3) . .
C5 C6 H6 120.1 . .
C7 C6 C5 119.9(3) . .
C7 C6 H6 120.1 . .
C2 C7 H7 119.6 . .
C6 C7 C2 120.8(3) . .
C6 C7 H7 119.6 . .
N1 C8 H8 117.6 . .
N1 C8 C9 124.8(3) . .
C9 C8 H8 117.6 . .
C10 C9 C8 122.0(3) . .
C10 C9 C14 119.1(3) . .
C14 C9 C8 118.9(3) . .
O4 C10 C9 124.3(3) . .
O4 C10 C11 117.5(3) . .
C9 C10 C11 118.2(3) . .
C10 C11 H11 119.6 . .
C12 C11 C10 120.8(4) . .
C12 C11 H11 119.6 . .
C11 C12 H12 119.5 . .
C11 C12 C13 121.0(4) . .
C13 C12 H12 119.5 . .
C12 C13 H13 120.3 . .
C14 C13 C12 119.3(4) . .
C14 C13 H13 120.3 . .
C9 C14 H14 119.2 . .
C13 C14 C9 121.6(4) . .
C13 C14 H14 119.2 . .
C16A C17 H17 120.1 . .
C16A C17 C18A 119.8(5) . .
C18A C17 H17 120.1 . .
C16B C17 H17A 121.7 . .
C18B C17 H17A 121.7 . .
C18B C17 C16B 116.6(5) . .
N2 C15A H15A 117.8 . .
N2 C15A C16A 124.5(7) . .
C16A C15A H15A 117.8 . .
C17 C16A C15A 120.2(7) . .
C17 C16A H16A 119.9 . .
C15A C16A H16A 119.9 . .
C17 C18A H18A 121.1 . .
C19A C18A C17 117.8(7) . .
C19A C18A H18A 121.1 . .
N2 C19A H19A 119.0 . .
C18A C19A N2 122.1(6) . .
C18A C19A H19A 119.0 . .
N2 C15B H15B 118.7 . .
N2 C15B C16B 122.6(7) . .
C16B C15B H15B 118.7 . .
C17 C16B H16B 121.0 . .
C15B C16B C17 118.0(7) . .
C15B C16B H16B 121.0 . .
C17 C18B H18B 119.2 . .
C17 C18B C19B 121.6(8) . .
C19B C18B H18B 119.2 . .
N2 C19B C18B 122.4(7) . .
N2 C19B H19B 118.8 . .
C18B C19B H19B 118.8 . .

loop_
_geom_bond_atom_site_label_1
_geom_bond_atom_site_label_2
_geom_bond_distance
_geom_bond_site_symmetry_2
Ni1 O3 1.843(2) .
Ni1 O4 1.823(2) .
Ni1 N1 1.855(2) .
Ni1 N2 1.934(3) .
O1 C1 1.249(4) .
O2 H2 0.8200 .
O2 C1 1.300(4) .
O3 C5 1.324(3) .
O4 C10 1.315(4) .
N1 C4 1.422(4) .
N1 C8 1.292(4) .
N2 C15A 1.293(8) .
N2 C19A 1.404(7) .
N2 C15B 1.314(8) .
N2 C19B 1.348(8) .
C1 C2 1.464(4) .
C2 C3 1.386(4) .
C2 C7 1.401(4) .
C3 H3 0.9300 .
C3 C4 1.379(4) .
C4 C5 1.405(4) .
C5 C6 1.393(4) .
C6 H6 0.9300 .
C6 C7 1.367(4) .
C7 H7 0.9300 .
C8 H8 0.9300 .
C8 C9 1.432(4) .
C9 C10 1.395(5) .
C9 C14 1.408(5) .
C10 C11 1.410(5) .
C11 H11 0.9300 .
C11 C12 1.369(5) .
C12 H12 0.9300 .
C12 C13 1.375(5) .
C13 H13 0.9300 .
C13 C14 1.359(5) .
C14 H14 0.9300 .
C17 H17 0.9300 .
C17 H17A 0.9300 .
C17 C16A 1.284(9) .
C17 C18A 1.409(8) .
C17 C16B 1.491(10) .
C17 C18B 1.295(9) .
C15A H15A 0.9300 .
C15A C16A 1.389(10) .
C16A H16A 0.9300 .
C18A H18A 0.9300 .
C18A C19A 1.365(9) .
C19A H19A 0.9300 .
C15B H15B 0.9300 .
C15B C16B 1.352(10) .
C16B H16B 0.9300 .
C18B H18B 0.9300 .
C18B C19B 1.368(10) .
C19B H19B 0.9300 .

loop_
_geom_torsion_atom_site_label_1
_geom_torsion_atom_site_label_2
_geom_torsion_atom_site_label_3
_geom_torsion_atom_site_label_4
_geom_torsion
_geom_torsion_site_symmetry_1
_geom_torsion_site_symmetry_2
_geom_torsion_site_symmetry_3
_geom_torsion_site_symmetry_4
Ni1 O3 C5 C4 0.1(3) . . . .
Ni1 O3 C5 C6 179.6(3) . . . .
Ni1 O4 C10 C9 2.4(5) . . . .
Ni1 O4 C10 C11 -177.4(3) . . . .
Ni1 N1 C4 C3 177.1(3) . . . .
Ni1 N1 C4 C5 -1.8(3) . . . .
Ni1 N1 C8 C9 -0.6(5) . . . .
Ni1 N2 C15A C16A 172.3(6) . . . .
Ni1 N2 C19A C18A -173.0(6) . . . .
Ni1 N2 C15B C16B 178.8(6) . . . .
Ni1 N2 C19B C18B -178.4(5) . . . .
O1 C1 C2 C3 -8.0(5) . . . .
O1 C1 C2 C7 169.0(3) . . . .
O2 C1 C2 C3 173.1(3) . . . .
O2 C1 C2 C7 -9.9(4) . . . .
O3 Ni1 N1 C4 1.5(2) . . . .
O3 Ni1 N1 C8 -177.2(3) . . . .
O3 C5 C6 C7 178.9(3) . . . .
O4 Ni1 N1 C4 -178.9(2) . . . .
O4 Ni1 N1 C8 2.3(3) . . . .
O4 C10 C11 C12 -179.2(3) . . . .
N1 Ni1 O3 C5 -0.9(2) . . . .
N1 Ni1 O4 C10 -3.2(3) . . . .
N1 C4 C5 O3 1.2(4) . . . .
N1 C4 C5 C6 -178.4(3) . . . .
N1 C8 C9 C10 -1.2(6) . . . .
N1 C8 C9 C14 179.2(3) . . . .
N2 Ni1 O3 C5 176.8(2) . . . .
N2 Ni1 O4 C10 179.1(3) . . . .
N2 C15A C16A C17 6.5(12) . . . .
N2 C15B C16B C17 -3.3(12) . . . .
C1 C2 C3 C4 176.7(3) . . . .
C1 C2 C7 C6 -175.7(3) . . . .
C2 C3 C4 N1 179.5(3) . . . .
C2 C3 C4 C5 -1.6(5) . . . .
C3 C2 C7 C6 1.3(5) . . . .
C3 C4 C5 O3 -177.8(3) . . . .
C3 C4 C5 C6 2.6(5) . . . .
C4 N1 C8 C9 -179.3(3) . . . .
C4 C5 C6 C7 -1.6(5) . . . .
C5 C6 C7 C2 -0.3(5) . . . .
C7 C2 C3 C4 -0.3(5) . . . .
C8 N1 C4 C3 -4.1(5) . . . .
C8 N1 C4 C5 177.0(3) . . . .
C8 C9 C10 O4 0.3(6) . . . .
C8 C9 C10 C11 -179.9(3) . . . .
C8 C9 C14 C13 178.5(4) . . . .
C9 C10 C11 C12 0.9(6) . . . .
C10 C9 C14 C13 -1.0(6) . . . .
C10 C11 C12 C13 -0.2(6) . . . .
C11 C12 C13 C14 -1.1(6) . . . .
C12 C13 C14 C9 1.8(6) . . . .
C14 C9 C10 O4 179.9(3) . . . .
C14 C9 C10 C11 -0.3(5) . . . .
C17 C18A C19A N2 -5.0(11) . . . .
C17 C18B C19B N2 1.8(11) . . . .
C15A N2 C19A C18A 6.9(9) . . . .
C16A C17 C18A C19A 3.4(10) . . . .
C18A C17 C16A C15A -3.9(11) . . . .
C19A N2 C15A C16A -7.6(10) . . . .
C15B N2 C19B C18B -8.9(9) . . . .
C16B C17 C18B C19B 4.4(11) . . . .
C18B C17 C16B C15B -3.8(11) . . . .
C19B N2 C15B C16B 9.5(10) . . . .
